data_7157277
loop_
_publ_author_name
'Lei, Chuan-Wen'
'Zhang, Chuan-Bao'
'Wang, Zhen-Hua'
'Xie, Ke-Xin'
'Zhao, Jian-Qiang'
'Zhou, Ming-Qiang'
'Zhang, Xiao-Mei'
'Xu, Xiao-Ying'
'Yuan, Wei-Cheng'

_publ_section_title
;
 Coumarin-3-formylpyrazoles as 3-carbon synthons in cyclocondensation for
 the synthesis of spiro-fused pentacyclic spirooxindoles.
;
_journal_issue 5
_journal_name_full 'Organic &amp; biomolecular chemistry'
_journal_page_first 845
_journal_page_last 850
_journal_paper_doi 10.1039/c9ob02434d
_journal_volume 18
_journal_year 2020
_chemical_formula_moiety 'C19 H13 N O5'
_chemical_formula_sum 'C19 H13 N O5'
_chemical_formula_weight 335.30
_space_group_crystal_system orthorhombic
_space_group_IT_number 61
_space_group_name_Hall '-P 2ac 2ab'
_space_group_name_H-M_alt 'P b c a'
_atom_sites_solution_hydrogens geom
_atom_sites_solution_primary direct
_audit_creation_date 2019-02-25
_audit_creation_method
;
Olex2 1.2
(compiled 2018.05.29 svn.r3508 for OlexSys, GUI svn.r5506)
;
_audit_update_record
;
2019-07-17 deposited with the CCDC.	2019-12-30 downloaded from the CCDC.
;
_cell_angle_alpha 90
_cell_angle_beta 90
_cell_angle_gamma 90
_cell_formula_units_Z 8
_cell_length_a 13.9043(5)
_cell_length_b 10.8551(4)
_cell_length_c 20.2244(7)
_cell_measurement_reflns_used 2471
_cell_measurement_temperature 293(2)
_cell_measurement_theta_max 70.9870
_cell_measurement_theta_min 4.3550
_cell_volume 3052.52(19)
_computing_cell_refinement
;
CrysAlisPro, Agilent Technologies,
Version 1.171.37.35 (release 13-08-2014 CrysAlis171 .NET)
(compiled Aug 13 2014,18:06:01)
;
_computing_data_collection
;
CrysAlisPro, Agilent Technologies,
Version 1.171.37.35 (release 13-08-2014 CrysAlis171 .NET)
(compiled Aug 13 2014,18:06:01)
;
_computing_data_reduction
;
CrysAlisPro, Agilent Technologies,
Version 1.171.37.35 (release 13-08-2014 CrysAlis171 .NET)
(compiled Aug 13 2014,18:06:01)
;
_computing_molecular_graphics 'Olex2 (Dolomanov et al., 2009)'
_computing_publication_material 'Olex2 (Dolomanov et al., 2009)'
_computing_structure_refinement 'ShelXL (Sheldrick, 2015)'
_computing_structure_solution 'ShelXS (Sheldrick, 2008)'
_diffrn_ambient_temperature 293(2)
_diffrn_detector 'CCD plate'
_diffrn_detector_area_resol_mean 16.2312
_diffrn_detector_type Eos
_diffrn_measured_fraction_theta_full 0.999
_diffrn_measured_fraction_theta_max 0.999
_diffrn_measurement_details
;
#__ type_ start__ end____ width___ exp.time_
  1 omega  -87.00  -47.00   1.0000    3.0000
omega____ theta____ kappa____ phi______ frames
    -      -33.5000  -77.0000 -150.0000 40

#__ type_ start__ end____ width___ exp.time_
  2 omega  -51.00  -24.00   1.0000    3.0000
omega____ theta____ kappa____ phi______ frames
    -      -33.5000   57.0000  -30.0000 27

#__ type_ start__ end____ width___ exp.time_
  3 omega  -66.00  -33.00   1.0000    3.0000
omega____ theta____ kappa____ phi______ frames
    -      -33.5000  178.0000  -30.0000 33

#__ type_ start__ end____ width___ exp.time_
  4 omega   65.00  107.00   1.0000    3.0000
omega____ theta____ kappa____ phi______ frames
    -       36.4734  178.0000  120.0000 42

#__ type_ start__ end____ width___ exp.time_
  5 omega   64.00  110.00   1.0000    3.0000
omega____ theta____ kappa____ phi______ frames
    -       36.4734  178.0000  -30.0000 46

#__ type_ start__ end____ width___ exp.time_
  6 omega   74.00   99.00   1.0000    3.0000
omega____ theta____ kappa____ phi______ frames
    -       36.4734  178.0000 -180.0000 25

#__ type_ start__ end____ width___ exp.time_
  7 omega   14.00  104.00   1.0000    3.0000
omega____ theta____ kappa____ phi______ frames
    -       36.4734   37.0000 -180.0000 90

#__ type_ start__ end____ width___ exp.time_
  8 omega   74.00  102.00   1.0000    8.5000
omega____ theta____ kappa____ phi______ frames
    -      108.0000  -94.0000 -150.0000 28

#__ type_ start__ end____ width___ exp.time_
  9 omega   40.00   70.00   1.0000    8.5000
omega____ theta____ kappa____ phi______ frames
    -      108.0000  -94.0000 -150.0000 30

#__ type_ start__ end____ width___ exp.time_
 10 omega   39.00   85.00   1.0000    8.5000
omega____ theta____ kappa____ phi______ frames
    -      108.0000  -30.0000 -120.0000 46

#__ type_ start__ end____ width___ exp.time_
 11 omega   92.00  176.00   1.0000    8.5000
omega____ theta____ kappa____ phi______ frames
    -      108.0000   45.0000 -180.0000 84

#__ type_ start__ end____ width___ exp.time_
 12 omega   37.00   62.00   1.0000    8.5000
omega____ theta____ kappa____ phi______ frames
    -      108.0000  -30.0000    0.0000 25

#__ type_ start__ end____ width___ exp.time_
 13 omega   37.00  115.00   1.0000    8.5000
omega____ theta____ kappa____ phi______ frames
    -      108.0000 -111.0000  120.0000 78

#__ type_ start__ end____ width___ exp.time_
 14 omega  118.00  148.00   1.0000    8.5000
omega____ theta____ kappa____ phi______ frames
    -      108.0000   61.0000   90.0000 30
;
_diffrn_measurement_device 'four-circle diffractometer'
_diffrn_measurement_device_type 'Xcalibur, Eos, Gemini'
_diffrn_measurement_method '\w scans'
_diffrn_orient_matrix_UB_11 0.1039207000
_diffrn_orient_matrix_UB_12 -0.0132264000
_diffrn_orient_matrix_UB_13 -0.0253913000
_diffrn_orient_matrix_UB_21 -0.0382795000
_diffrn_orient_matrix_UB_22 -0.0442659000
_diffrn_orient_matrix_UB_23 -0.0673740000
_diffrn_orient_matrix_UB_31 -0.0022746000
_diffrn_orient_matrix_UB_32 0.1343017000
_diffrn_orient_matrix_UB_33 -0.0247815000
_diffrn_radiation_monochromator graphite
_diffrn_radiation_probe x-ray
_diffrn_radiation_type CuK\a
_diffrn_radiation_wavelength 1.54184
_diffrn_reflns_av_R_equivalents 0.0372
_diffrn_reflns_av_unetI/netI 0.0412
_diffrn_reflns_Laue_measured_fraction_full 0.999
_diffrn_reflns_Laue_measured_fraction_max 0.999
_diffrn_reflns_limit_h_max 16
_diffrn_reflns_limit_h_min -13
_diffrn_reflns_limit_k_max 12
_diffrn_reflns_limit_k_min -7
_diffrn_reflns_limit_l_max 21
_diffrn_reflns_limit_l_min -24
_diffrn_reflns_number 7243
_diffrn_reflns_point_group_measured_fraction_full 0.999
_diffrn_reflns_point_group_measured_fraction_max 0.999
_diffrn_reflns_theta_full 67.064
_diffrn_reflns_theta_max 67.064
_diffrn_reflns_theta_min 4.372
_diffrn_source 'Enhance (Cu) X-ray Source'
_exptl_absorpt_coefficient_mu 0.894
_exptl_absorpt_correction_T_max 1.00000
_exptl_absorpt_correction_T_min 0.81368
_exptl_absorpt_correction_type multi-scan
_exptl_absorpt_process_details
;
CrysAlisPro, Agilent Technologies,
Version 1.171.37.35 (release 13-08-2014 CrysAlis171 .NET)
(compiled Aug 13 2014,18:06:01)
Empirical absorption correction using spherical harmonics,
 implemented in SCALE3 ABSPACK scaling algorithm.
;
_exptl_crystal_colour colourless
_exptl_crystal_colour_primary colourless
_exptl_crystal_density_diffrn 1.459
_exptl_crystal_description prism
_exptl_crystal_F_000 1392
_exptl_crystal_size_max 0.19
_exptl_crystal_size_mid 0.13
_exptl_crystal_size_min 0.09
_refine_diff_density_max 0.171
_refine_diff_density_min -0.236
_refine_diff_density_rms 0.054
_refine_ls_extinction_coef 0.00145(16)
_refine_ls_extinction_expression Fc^*^=kFc[1+0.001xFc^2^\l^3^/sin(2\q)]^-1/4^
_refine_ls_extinction_method 'SHELXL-2014/7 (Sheldrick 2014'
_refine_ls_goodness_of_fit_ref 1.028
_refine_ls_hydrogen_treatment constr
_refine_ls_matrix_type full
_refine_ls_number_parameters 228
_refine_ls_number_reflns 2722
_refine_ls_number_restraints 0
_refine_ls_restrained_S_all 1.028
_refine_ls_R_factor_all 0.0543
_refine_ls_R_factor_gt 0.0446
_refine_ls_shift/su_max 0.000
_refine_ls_shift/su_mean 0.000
_refine_ls_structure_factor_coef Fsqd
_refine_ls_weighting_details 'w=1/[\s^2^(Fo^2^)+(0.0638P)^2^+0.4398P] where P=(Fo^2^+2Fc^2^)/3'
_refine_ls_weighting_scheme calc
_refine_ls_wR_factor_gt 0.1149
_refine_ls_wR_factor_ref 0.1253
_reflns_Friedel_coverage 0.000
_reflns_number_gt 2235
_reflns_number_total 2722
_reflns_threshold_expression 'I > 2\s(I)'
_cod_data_source_file c9ob02434d2.cif
_cod_data_source_block 20190231
_cod_depositor_comments 'Adding full bibliography for 7157277.cif.'
_cod_database_code 7157277
_shelx_shelxl_version_number 2014/7
_chemical_oxdiff_formula C28H31ON5
_shelx_space_group_comment
;
The symmetry employed for this shelxl refinement is uniquely defined
by the following loop, which should always be used as a source of
symmetry information in preference to the above space-group names.
They are only intended as comments.
;
_shelx_estimated_absorpt_t_max 0.924
_shelx_estimated_absorpt_t_min 0.849
_reflns_odcompleteness_completeness 99.87
_reflns_odcompleteness_iscentric 1
_reflns_odcompleteness_theta 66.97
_olex2_refinement_description
;
1. Fixed Uiso
 At 1.2 times of:
  All C(H) groups
 At 1.5 times of:
  All C(H,H,H) groups
2.a Ternary CH refined with riding coordinates:
 C7(H7), C8(H8)
2.b Aromatic/amide H refined with riding coordinates:
 C1(H1), C2(H2), C3(H3), C4(H4), C15(H15), C16(H16), C17(H17), C18(H18)
2.c Idealised Me refined as rotating group:
 C19(H19A,H19B,H19C)
;
_olex2_submission_special_instructions 'No special instructions were received'

loop_
_space_group_symop_operation_xyz
'x, y, z'
'-x+1/2, -y, z+1/2'
'x+1/2, -y+1/2, -z'
'-x, y+1/2, -z+1/2'
'-x, -y, -z'
'x-1/2, y, -z-1/2'
'-x-1/2, y-1/2, z'
'x, -y-1/2, z-1/2'

loop_
_atom_site_label
_atom_site_type_symbol
_atom_site_fract_x
_atom_site_fract_y
_atom_site_fract_z
_atom_site_U_iso_or_equiv
_atom_site_adp_type
_atom_site_occupancy
_atom_site_site_symmetry_order
_atom_site_calc_flag
_atom_site_refinement_flags_posn
C1 C 0.26593(14) 0.60525(18) 0.57558(10) 0.0414(5) Uani 1 1 d .
H1 H 0.3154 0.6624 0.5716 0.050 Uiso 1 1 calc R
C2 C 0.21248(16) 0.5742(2) 0.52066(10) 0.0476(5) Uani 1 1 d .
H2 H 0.2268 0.6093 0.4799 0.057 Uiso 1 1 calc R
C3 C 0.13762(16) 0.4910(2) 0.52621(11) 0.0509(5) Uani 1 1 d .
H3 H 0.1014 0.4701 0.4892 0.061 Uiso 1 1 calc R
C4 C 0.11683(16) 0.4390(2) 0.58674(11) 0.0481(5) Uani 1 1 d .
H4 H 0.0658 0.3842 0.5909 0.058 Uiso 1 1 calc R
C5 C 0.17200(14) 0.46855(17) 0.64123(9) 0.0382(4) Uani 1 1 d .
C6 C 0.24695(13) 0.55231(16) 0.63726(9) 0.0333(4) Uani 1 1 d .
C7 C 0.30368(13) 0.58411(16) 0.69763(8) 0.0329(4) Uani 1 1 d .
H7 H 0.3133 0.6735 0.6985 0.040 Uiso 1 1 calc R
C8 C 0.25481(15) 0.54568(17) 0.76217(9) 0.0390(4) Uani 1 1 d .
H8 H 0.2145 0.6137 0.7779 0.047 Uiso 1 1 calc R
C9 C 0.19428(15) 0.42965(18) 0.75803(10) 0.0424(5) Uani 1 1 d .
C10 C 0.33869(16) 0.52941(18) 0.80912(10) 0.0442(5) Uani 1 1 d .
C11 C 0.40103(13) 0.38545(17) 0.68024(9) 0.0362(4) Uani 1 1 d .
C12 C 0.40335(14) 0.52082(16) 0.70377(9) 0.0350(4) Uani 1 1 d .
C13 C 0.48230(13) 0.57486(17) 0.66354(9) 0.0353(4) Uani 1 1 d .
C14 C 0.51198(13) 0.48684(17) 0.61790(10) 0.0381(4) Uani 1 1 d .
C15 C 0.58083(16) 0.5115(2) 0.57095(12) 0.0509(5) Uani 1 1 d .
H15 H 0.5987 0.4527 0.5398 0.061 Uiso 1 1 calc R
C16 C 0.62260(16) 0.6274(2) 0.57184(13) 0.0566(6) Uani 1 1 d .
H16 H 0.6698 0.6465 0.5409 0.068 Uiso 1 1 calc R
C17 C 0.59560(16) 0.7153(2) 0.61760(12) 0.0527(6) Uani 1 1 d .
H17 H 0.6253 0.7921 0.6175 0.063 Uiso 1 1 calc R
C18 C 0.52410(14) 0.68990(18) 0.66404(11) 0.0436(5) Uani 1 1 d .
H18 H 0.5051 0.7492 0.6946 0.052 Uiso 1 1 calc R
C19 C 0.48588(18) 0.2592(2) 0.59647(12) 0.0568(6) Uani 1 1 d .
H19A H 0.4764 0.2675 0.5497 0.085 Uiso 1 1 calc GR
H19B H 0.4448 0.1953 0.6132 0.085 Uiso 1 1 calc GR
H19C H 0.5518 0.2383 0.6051 0.085 Uiso 1 1 calc GR
N1 N 0.46278(12) 0.37473(14) 0.62883(8) 0.0409(4) Uani 1 1 d .
O1 O 0.14860(10) 0.40807(13) 0.69973(7) 0.0463(4) Uani 1 1 d .
O2 O 0.18024(12) 0.36031(15) 0.80253(8) 0.0582(4) Uani 1 1 d .
O3 O 0.33920(13) 0.52481(17) 0.86789(7) 0.0637(5) Uani 1 1 d .
O4 O 0.42208(10) 0.52178(13) 0.77424(7) 0.0442(4) Uani 1 1 d .
O5 O 0.35155(11) 0.30461(12) 0.70444(8) 0.0482(4) Uani 1 1 d .

loop_
_atom_site_aniso_label
_atom_site_aniso_U_11
_atom_site_aniso_U_22
_atom_site_aniso_U_33
_atom_site_aniso_U_23
_atom_site_aniso_U_13
_atom_site_aniso_U_12
C1 0.0370(10) 0.0464(10) 0.0409(10) 0.0050(9) 0.0032(8) 0.0017(8)
C2 0.0461(11) 0.0612(13) 0.0356(10) 0.0027(10) 0.0001(9) 0.0111(10)
C3 0.0484(12) 0.0632(13) 0.0412(11) -0.0095(10) -0.0096(9) 0.0072(10)
C4 0.0453(11) 0.0474(11) 0.0515(12) -0.0047(10) -0.0072(10) -0.0045(9)
C5 0.0404(10) 0.0346(9) 0.0397(10) 0.0004(8) 0.0015(8) 0.0047(8)
C6 0.0332(9) 0.0319(8) 0.0349(9) -0.0019(7) 0.0012(7) 0.0065(7)
C7 0.0365(10) 0.0290(8) 0.0333(9) -0.0017(7) 0.0021(7) 0.0023(7)
C8 0.0452(11) 0.0379(9) 0.0341(9) -0.0029(8) 0.0060(8) 0.0036(8)
C9 0.0439(11) 0.0434(10) 0.0398(10) 0.0028(9) 0.0097(8) 0.0037(8)
C10 0.0567(13) 0.0407(10) 0.0351(10) -0.0014(8) 0.0002(9) 0.0010(9)
C11 0.0352(9) 0.0352(9) 0.0382(9) 0.0022(8) -0.0041(8) 0.0034(8)
C12 0.0379(10) 0.0361(9) 0.0309(9) -0.0015(8) -0.0043(7) 0.0029(8)
C13 0.0315(9) 0.0353(9) 0.0391(10) 0.0007(8) -0.0059(7) 0.0022(7)
C14 0.0333(9) 0.0387(10) 0.0423(10) -0.0010(8) -0.0033(8) 0.0027(8)
C15 0.0458(11) 0.0532(12) 0.0537(12) -0.0035(10) 0.0090(10) 0.0037(10)
C16 0.0428(11) 0.0633(14) 0.0636(14) 0.0109(12) 0.0101(10) -0.0025(10)
C17 0.0439(11) 0.0442(11) 0.0700(14) 0.0098(11) -0.0026(10) -0.0069(9)
C18 0.0417(10) 0.0377(10) 0.0513(12) -0.0013(9) -0.0072(9) 0.0000(8)
C19 0.0592(13) 0.0439(11) 0.0672(14) -0.0162(11) 0.0071(12) 0.0034(10)
N1 0.0396(8) 0.0345(8) 0.0486(9) -0.0059(7) 0.0021(7) 0.0014(7)
O1 0.0453(8) 0.0468(8) 0.0468(8) 0.0061(7) -0.0002(6) -0.0087(6)
O2 0.0702(11) 0.0580(9) 0.0465(8) 0.0125(8) 0.0146(7) -0.0055(8)
O3 0.0810(12) 0.0789(12) 0.0313(8) 0.0007(8) -0.0020(7) -0.0008(9)
O4 0.0481(8) 0.0498(8) 0.0349(7) -0.0009(6) -0.0081(6) 0.0029(6)
O5 0.0486(8) 0.0370(7) 0.0590(9) 0.0057(7) 0.0046(7) -0.0022(6)

loop_
_atom_type_symbol
_atom_type_description
_atom_type_scat_dispersion_real
_atom_type_scat_dispersion_imag
_atom_type_scat_source
C C 0.0181 0.0091 'International Tables Vol C Tables 4.2.6.8 and 6.1.1.4'
H H 0.0000 0.0000 'International Tables Vol C Tables 4.2.6.8 and 6.1.1.4'
N N 0.0311 0.0180 'International Tables Vol C Tables 4.2.6.8 and 6.1.1.4'
O O 0.0492 0.0322 'International Tables Vol C Tables 4.2.6.8 and 6.1.1.4'

loop_
_geom_angle_atom_site_label_1
_geom_angle_atom_site_label_2
_geom_angle_atom_site_label_3
_geom_angle
C2 C1 H1 119.4
C2 C1 C6 121.11(19)
C6 C1 H1 119.4
C1 C2 H2 120.0
C1 C2 C3 120.0(2)
C3 C2 H2 120.0
C2 C3 H3 120.1
C4 C3 C2 119.8(2)
C4 C3 H3 120.1
C3 C4 H4 120.1
C3 C4 C5 119.8(2)
C5 C4 H4 120.1
C4 C5 C6 121.61(19)
C4 C5 O1 116.05(18)
C6 C5 O1 122.33(17)
C1 C6 C7 122.31(17)
C5 C6 C1 117.60(18)
C5 C6 C7 120.09(17)
C6 C7 H7 108.4
C6 C7 C8 113.58(16)
C6 C7 C12 115.76(14)
C8 C7 H7 108.4
C8 C7 C12 101.99(14)
C12 C7 H7 108.4
C7 C8 H8 109.0
C9 C8 C7 115.19(15)
C9 C8 H8 109.0
C10 C8 C7 102.99(16)
C10 C8 H8 109.0
C10 C8 C9 111.41(16)
O1 C9 C8 116.75(16)
O2 C9 C8 125.1(2)
O2 C9 O1 118.06(19)
O3 C10 C8 129.5(2)
O3 C10 O4 120.7(2)
O4 C10 C8 109.79(16)
N1 C11 C12 107.77(16)
O5 C11 C12 124.99(17)
O5 C11 N1 127.25(18)
C11 C12 C7 112.19(15)
C13 C12 C7 116.16(15)
C13 C12 C11 102.83(15)
O4 C12 C7 103.65(14)
O4 C12 C11 108.27(14)
O4 C12 C13 113.75(15)
C14 C13 C12 108.12(16)
C18 C13 C12 131.69(18)
C18 C13 C14 120.16(19)
C13 C14 N1 110.13(17)
C15 C14 C13 122.09(19)
C15 C14 N1 127.78(19)
C14 C15 H15 121.3
C14 C15 C16 117.3(2)
C16 C15 H15 121.3
C15 C16 H16 119.3
C17 C16 C15 121.5(2)
C17 C16 H16 119.3
C16 C17 H17 119.7
C16 C17 C18 120.5(2)
C18 C17 H17 119.7
C13 C18 C17 118.4(2)
C13 C18 H18 120.8
C17 C18 H18 120.8
H19A C19 H19B 109.5
H19A C19 H19C 109.5
H19B C19 H19C 109.5
N1 C19 H19A 109.5
N1 C19 H19B 109.5
N1 C19 H19C 109.5
C11 N1 C14 110.68(16)
C11 N1 C19 124.15(18)
C14 N1 C19 124.52(17)
C9 O1 C5 123.14(15)
C10 O4 C12 110.94(15)

loop_
_geom_bond_atom_site_label_1
_geom_bond_atom_site_label_2
_geom_bond_distance
C1 H1 0.9300
C1 C2 1.378(3)
C1 C6 1.399(3)
C2 H2 0.9300
C2 C3 1.383(3)
C3 H3 0.9300
C3 C4 1.379(3)
C4 H4 0.9300
C4 C5 1.380(3)
C5 C6 1.385(3)
C5 O1 1.392(2)
C6 C7 1.494(2)
C7 H7 0.9800
C7 C8 1.529(2)
C7 C12 1.552(3)
C8 H8 0.9800
C8 C9 1.517(3)
C8 C10 1.514(3)
C9 O1 1.360(3)
C9 O2 1.189(2)
C10 O3 1.190(2)
C10 O4 1.360(3)
C11 C12 1.545(2)
C11 N1 1.353(2)
C11 O5 1.218(2)
C12 C13 1.487(3)
C12 O4 1.449(2)
C13 C14 1.391(3)
C13 C18 1.377(3)
C14 C15 1.375(3)
C14 N1 1.413(2)
C15 H15 0.9300
C15 C16 1.386(3)
C16 H16 0.9300
C16 C17 1.381(3)
C17 H17 0.9300
C17 C18 1.395(3)
C18 H18 0.9300
C19 H19A 0.9600
C19 H19B 0.9600
C19 H19C 0.9600
C19 N1 1.451(3)

loop_
_geom_torsion_atom_site_label_1
_geom_torsion_atom_site_label_2
_geom_torsion_atom_site_label_3
_geom_torsion_atom_site_label_4
_geom_torsion
C1 C2 C3 C4 -0.2(3)
C1 C6 C7 C8 163.64(17)
C1 C6 C7 C12 -78.8(2)
C2 C1 C6 C5 -0.6(3)
C2 C1 C6 C7 179.98(17)
C2 C3 C4 C5 -1.2(3)
C3 C4 C5 C6 1.7(3)
C3 C4 C5 O1 -177.42(19)
C4 C5 C6 C1 -0.8(3)
C4 C5 C6 C7 178.63(17)
C4 C5 O1 C9 -178.05(18)
C5 C6 C7 C8 -15.8(2)
C5 C6 C7 C12 101.76(19)
C6 C1 C2 C3 1.1(3)
C6 C5 O1 C9 2.8(3)
C6 C7 C8 C9 32.4(2)
C6 C7 C8 C10 153.93(15)
C6 C7 C12 C11 -39.2(2)
C6 C7 C12 C13 78.7(2)
C6 C7 C12 O4 -155.75(15)
C7 C8 C9 O1 -33.1(2)
C7 C8 C9 O2 150.8(2)
C7 C8 C10 O3 162.8(2)
C7 C8 C10 O4 -16.1(2)
C7 C12 C13 C14 -116.36(17)
C7 C12 C13 C18 61.8(3)
C7 C12 O4 C10 23.63(19)
C8 C7 C12 C11 84.66(17)
C8 C7 C12 C13 -157.45(16)
C8 C7 C12 O4 -31.93(17)
C8 C9 O1 C5 15.5(3)
C8 C10 O4 C12 -5.0(2)
C9 C8 C10 O3 -73.1(3)
C9 C8 C10 O4 107.97(18)
C10 C8 C9 O1 -149.89(17)
C10 C8 C9 O2 34.0(3)
C11 C12 C13 C14 6.57(19)
C11 C12 C13 C18 -175.3(2)
C11 C12 O4 C10 -95.68(18)
C12 C7 C8 C9 -92.84(19)
C12 C7 C8 C10 28.66(17)
C12 C11 N1 C14 4.1(2)
C12 C11 N1 C19 175.21(18)
C12 C13 C14 C15 176.38(18)
C12 C13 C14 N1 -4.6(2)
C12 C13 C18 C17 -177.41(19)
C13 C12 O4 C10 150.69(16)
C13 C14 C15 C16 2.0(3)
C13 C14 N1 C11 0.2(2)
C13 C14 N1 C19 -170.87(19)
C14 C13 C18 C17 0.5(3)
C14 C15 C16 C17 -0.6(4)
C15 C14 N1 C11 179.2(2)
C15 C14 N1 C19 8.1(3)
C15 C16 C17 C18 -0.8(4)
C16 C17 C18 C13 0.8(3)
C18 C13 C14 C15 -2.0(3)
C18 C13 C14 N1 177.06(17)
N1 C11 C12 C7 119.03(17)
N1 C11 C12 C13 -6.52(19)
N1 C11 C12 O4 -127.19(17)
N1 C14 C15 C16 -176.9(2)
O1 C5 C6 C1 178.27(17)
O1 C5 C6 C7 -2.3(3)
O2 C9 O1 C5 -168.12(19)
O3 C10 O4 C12 176.01(19)
O4 C12 C13 C14 123.41(17)
O4 C12 C13 C18 -58.5(3)
O5 C11 C12 C7 -60.8(2)
O5 C11 C12 C13 173.65(18)
O5 C11 C12 O4 53.0(2)
O5 C11 N1 C14 -176.04(18)
O5 C11 N1 C19 -5.0(3)
